data_1558515
loop_
_publ_author_name
'Mondeshka, Diana'
'Stensland, Birgitta'
'Angelova, Ivanka'
'Ivanov, Chavdar B.'
'Atanasova, Ralitza'

_publ_section_title
;
 Resolution, Absolute Stereochemistry and Enantiospecificity of
 4-(4-Bromophenyl)-2-methyl-1,2,3,4-tetrahydroisoquinoline. The Crystal
 and Molecular Structures of the Racemic and 4R-Enantiomeric Hydrochloride
 Salt Forms
;
_journal_name_full 'Acta Chemica Scandinavica'
_journal_page_first 689
_journal_page_last 698
_journal_paper_doi 10.3891/acta.chem.scand.48-0689
_journal_volume 48
_journal_year 1994
_chemical_formula_moiety 'C17 H16 Br N, H Cl'
_chemical_formula_sum 'C16 H17 Br Cl N'
_chemical_formula_weight 338.669
_chemical_name_common
;
Hydroxychloride of 4-(4-Bromophenyl)-2-methyl-1,2,3,4-tetrahydroisoquinoline
(4R)-4
;
_space_group_IT_number 19
_space_group_name_Hall 'P 2ac 2ab'
_space_group_name_H-M_alt 'P 21 21 21'
_symmetry_cell_setting orthorhombic
_symmetry_Int_Tables_number 19
_symmetry_space_group_name_Hall 'P 2ac 2ab'
_symmetry_space_group_name_H-M 'P 21 21 21'
_cell_angle_alpha 90.
_cell_angle_beta 90.
_cell_angle_gamma 90.
_cell_formula_units_Z 4
_cell_length_a 10.988(2)
_cell_length_b 11.566(1)
_cell_length_c 11.892(2)
_cell_volume 1511.3(4)
_diffrn_ambient_temperature 291
_diffrn_radiation_probe x-ray
_diffrn_radiation_type CuK\a
_diffrn_radiation_wavelength 1.54180
_exptl_absorpt_coefficient_mu 5.60
_exptl_crystal_density_diffrn 1.488
_refine_ls_number_parameters 177
_refine_ls_number_reflns 1043
_refine_ls_R_factor_gt 0.035
_refine_ls_wR_factor_gt 0.047
_cod_data_source_file Acta-Chem-Scand-1994-48-689-2.cif
_cod_data_source_block 2
_cod_database_code 1558515

loop_
_space_group_symop_id
_space_group_symop_operation_xyz
1 x,y,z
2 1/2-x,-y,1/2+z
3 1/2+x,1/2-y,-z
4 -x,1/2+y,1/2-z

loop_
_atom_site_label
_atom_site_type_symbol
_atom_site_thermal_displace_type
_atom_site_fract_x
_atom_site_fract_y
_atom_site_fract_z
_atom_site_occupancy
_atom_site_U_iso_or_equiv
_atom_site_calc_flag
_atom_site_refinement_flags
_atom_site_disorder_assembly
_atom_site_disorder_group
Br Br Uiso -0.17120(10) -0.13070(10) 0.34990(10) 1.000 0.0573(3) . . . .
Cl Cl Uiso 0.4699(2) 0.3236(2) 0.0879(2) 1.000 0.0552(8) . . . .
N2 N Uiso 0.5282(7) 0.1060(5) 0.2147(6) 1.000 0.047(3) . . . .
C1 C Uiso 0.5925(8) 0.0089(7) 0.1568(9) 1.000 0.048(3) . . . .
C3 C Uiso 0.4052(8) 0.0699(8) 0.2543(7) 1.000 0.046(3) . . . .
C4 C Uiso 0.3229(8) 0.0335(6) 0.1586(8) 1.000 0.043(3) . . . .
C4A C Uiso 0.3870(8) -0.0525(7) 0.0808(7) 1.000 0.039(3) . . . .
C5 C Uiso 0.3229(9) -0.1207(7) 0.0067(6) 1.000 0.047(3) . . . .
C6 C Uiso 0.3794(9) -0.1949(8) -0.0680(8) 1.000 0.055(4) . . . .
C7 C Uiso 0.5060(10) -0.2006(8) -0.0678(8) 1.000 0.061(4) . . . .
C8 C Uiso 0.5727(8) -0.1338(9) 0.0051(8) 1.000 0.055(3) . . . .
C8A C Uiso 0.5151(8) -0.0573(7) 0.0796(7) 1.000 0.044(3) . . . .
C24 C Uiso 0.6027(10) 0.1522(8) 0.3090(9) 1.000 0.063(4) . . . .
C41 C Uiso 0.2029(6) -0.0105(7) 0.2040(7) 1.000 0.036(3) . . . .
C42 C Uiso 0.0955(8) 0.0316(8) 0.1608(9) 1.000 0.051(3) . . . .
C43 C Uiso -0.0154(8) -0.0044(8) 0.2030(8) 1.000 0.056(3) . . . .
C44 C Uiso -0.0170(8) -0.0847(7) 0.2899(7) 1.000 0.047(3) . . . .
C45 C Uiso 0.0876(7) -0.1300(8) 0.3345(7) 1.000 0.048(3) . . . .
C46 C Uiso 0.1985(7) -0.0934(7) 0.2903(7) 1.000 0.042(3) . . . .

loop_
_atom_type_symbol
_atom_type_description
_atom_type_scat_dispersion_real
_atom_type_scat_dispersion_imag
_atom_type_scat_source
C C 0.0181 0.0091 ' International Tables Vol C Tables 4.2.6.8 and 6.1.1.4'
Br Br -0.6763 1.2805 ' International Tables Vol C Tables 4.2.6.8 and 6.1.1.4'
Cl Cl 0.3639 0.7018 ' International Tables Vol C Tables 4.2.6.8 and 6.1.1.4'

loop_
_geom_angle_atom_site_label_1
_geom_angle_atom_site_label_2
_geom_angle_atom_site_label_3
_geom_angle
_geom_angle_site_symmetry_1
_geom_angle_site_symmetry_2
_geom_angle_site_symmetry_3
_geom_angle_publ_flag
C1 N2 C3 111.3(6) . . . yes
C1 N2 C24 110.9(7) . . . yes
C3 N2 C24 111.2(7) . . . yes
N2 C1 C8A 114.0(7) . . . yes
N2 C3 C4 112.5(7) . . . yes
C3 C4 C4A 111.1(7) . . . no
C3 C4 C41 110.2(7) . . . no
C4A C4 C41 113.5(6) . . . no
C4 C4A C5 121.6(8) . . . no
C4 C4A C8A 119.5(7) . . . no
C5 C4A C8A 118.8(8) . . . no
C4A C5 C6 122.5(9) . . . no
C5 C6 C7 118.5(9) . . . no
C6 C7 C8 120.5(9) . . . no
C7 C8 C8A 120.9(8) . . . no
C1 C8A C4A 123.5(8) . . . no
C1 C8A C8 117.6(8) . . . no
C4A C8A C8 118.8(8) . . . no
C4 C41 C42 119.7(8) . . . no
C4 C41 C46 121.3(7) . . . no
C42 C41 C46 119.0(7) . . . no
C41 C42 C43 120.9(9) . . . no
C42 C43 C44 118.9(8) . . . no
Br C44 C43 118.3(6) . . . yes
Br C44 C45 119.5(6) . . . yes
C43 C44 C45 122.2(8) . . . no
C44 C45 C46 118.1(8) . . . no
C41 C46 C45 120.9(7) . . . no

loop_
_geom_bond_atom_site_label_1
_geom_bond_atom_site_label_2
_geom_bond_distance
_geom_bond_site_symmetry_1
_geom_bond_site_symmetry_2
_geom_bond_publ_flag
Br C44 1.914(9) . . yes
N2 C1 1.495(11) . . yes
N2 C3 1.491(12) . . yes
N2 C24 1.488(13) . . yes
C1 C8A 1.467(13) . . no
C3 C4 1.513(12) . . no
C4 C4A 1.530(12) . . no
C4 C41 1.513(11) . . no
C4A C5 1.377(12) . . no
C4A C8A 1.409(12) . . no
C5 C6 1.382(12) . . no
C6 C7 1.393(15) . . no
C7 C8 1.373(14) . . no
C8 C8A 1.403(13) . . no
C41 C42 1.376(12) . . no
C41 C46 1.405(12) . . no
C42 C43 1.382(13) . . no
C43 C44 1.390(12) . . no
C44 C45 1.370(12) . . no
C45 C46 1.393(11) . . no

loop_
_geom_torsion_atom_site_label_1
_geom_torsion_atom_site_label_2
_geom_torsion_atom_site_label_3
_geom_torsion_atom_site_label_4
_geom_torsion
_geom_torsion_site_symmetry_1
_geom_torsion_site_symmetry_2
_geom_torsion_site_symmetry_3
_geom_torsion_site_symmetry_4
_geom_torsion_publ_flag
C3 N2 C1 C8A 43.1(10) . . . . no
C24 N2 C1 C8A 167.4(8) . . . . no
C24 N2 C3 C4 174.4(7) . . . . no
C1 N2 C3 C4 -61.4(9) . . . . no
N2 C1 C8A C8 167.2(8) . . . . no
N2 C1 C8A C4A -16.3(12) . . . . no
N2 C3 C4 C4A 49.1(9) . . . . no
N2 C3 C4 C41 175.8(6) . . . . no
C3 C4 C4A C5 162.5(8) . . . . no
C3 C4 C4A C8A -21.5(10) . . . . no
C41 C4 C4A C5 37.6(11) . . . . no
C41 C4 C4A C8A -146.4(8) . . . . no
C3 C4 C41 C42 130.0(9) . . . . no
C3 C4 C41 C46 -49.7(10) . . . . no
C4A C4 C41 C42 -104.7(9) . . . . no
C4A C4 C41 C46 75.7(10) . . . . no
C4 C4A C5 C6 176.9(8) . . . . no
C8A C4A C5 C6 0.8(12) . . . . no
C4 C4A C8A C1 5.7(12) . . . . no
C4 C4A C8A C8 -177.9(8) . . . . no
C5 C4A C8A C1 -178.2(8) . . . . no
C5 C4A C8A C8 -1.8(12) . . . . no
C4A C5 C6 C7 0.1(13) . . . . no
C5 C6 C7 C8 0.0(14) . . . . no
C6 C7 C8 C8A -1.0(15) . . . . no
C7 C8 C8A C1 178.5(9) . . . . no
C7 C8 C8A C4A 1.9(14) . . . . no
C4 C41 C42 C43 -178.0(8) . . . . no
C46 C41 C42 C43 1.6(14) . . . . no
C4 C41 C46 C45 177.5(8) . . . . no
C42 C41 C46 C45 -2.1(13) . . . . no
C41 C42 C43 C44 -0.3(14) . . . . no
C42 C43 C44 Br 178.5(7) . . . . no
C42 C43 C44 C45 -0.5(14) . . . . no
Br C44 C45 C46 -179.0(6) . . . . no
C43 C44 C45 C46 0.0(13) . . . . no
C44 C45 C46 C41 1.3(13) . . . . no
